data_7719629
loop_
_publ_author_name
'Samanta, Sukhendu Bikash'
'Roy, Soumalya'
'Konieczny, Piotr'
'Pe&#x142;ka, Robert'
'Baran, Stanis&#x142;aw'
'Himchan, Mo'
'Dey, Atanu'
'Lee, Junseong'
'Das, Sourav'

_publ_section_title
;
 Exploring the magnetic anisotropy and slow relaxation in heterometallic
 Co<sup>II</sup>-Ln<sup>III</sup>-Co<sup>II</sup> complexes: from
 synthesis to <i>ab initio</i> insights.
;
_journal_issue 44
_journal_name_full 'Dalton transactions (Cambridge, England : 2003)'
_journal_page_first 16492
_journal_page_last 16507
_journal_paper_doi 10.1039/d5dt02024g
_journal_volume 54
_journal_year 2025
_chemical_formula_moiety 'C42 H42 Cl2 Co2 Dy N6 O8, Cl, C H Cl3, C H4 O'
_chemical_formula_sum 'C44 H47 Cl6 Co2 Dy N6 O9'
_chemical_formula_weight 1296.93
_space_group_crystal_system triclinic
_space_group_IT_number 2
_space_group_name_Hall '-P 1'
_space_group_name_H-M_alt 'P -1'
_atom_sites_solution_hydrogens geom
_atom_sites_solution_primary dual
_audit_creation_date 2024-12-04
_audit_creation_method
;
Olex2 1.5
(compiled 2024.02.16 svn.r378c4104 for OlexSys, GUI svn.r6928)
;
_audit_update_record
;
2025-08-22 deposited with the CCDC.	2025-10-07 downloaded from the CCDC.
;
_cell_angle_alpha 92.309(2)
_cell_angle_beta 105.374(2)
_cell_angle_gamma 109.928(2)
_cell_formula_units_Z 2
_cell_length_a 12.8230(4)
_cell_length_b 14.7040(5)
_cell_length_c 16.2730(5)
_cell_measurement_reflns_used 9827
_cell_measurement_temperature 296.15
_cell_measurement_theta_max 26.08
_cell_measurement_theta_min 2.44
_cell_volume 2752.28(16)
_computing_cell_refinement 'SAINT v8.34A (Bruker, 2013)'
_computing_data_reduction 'SAINT v8.34A (Bruker, 2013)'
_computing_molecular_graphics 'Olex2 1.5 (Dolomanov et al., 2009)'
_computing_publication_material 'Olex2 1.5 (Dolomanov et al., 2009)'
_computing_structure_refinement 'SHELXL 2019/3 (Sheldrick, 2015)'
_computing_structure_solution 'SHELXT 2018/2 (Sheldrick, 2018)'
_diffrn_ambient_temperature 296.15
_diffrn_measured_fraction_theta_full 0.999
_diffrn_measured_fraction_theta_max 0.999
_diffrn_measurement_device_type 'Bruker APEX-II CCD'
_diffrn_measurement_method '\f and \w scans'
_diffrn_radiation_type MoK\a
_diffrn_radiation_wavelength 0.71073
_diffrn_reflns_av_R_equivalents 0.0606
_diffrn_reflns_av_unetI/netI 0.0512
_diffrn_reflns_Laue_measured_fraction_full 0.999
_diffrn_reflns_Laue_measured_fraction_max 0.999
_diffrn_reflns_limit_h_max 15
_diffrn_reflns_limit_h_min -15
_diffrn_reflns_limit_k_max 17
_diffrn_reflns_limit_k_min -17
_diffrn_reflns_limit_l_max 19
_diffrn_reflns_limit_l_min -19
_diffrn_reflns_number 37482
_diffrn_reflns_point_group_measured_fraction_full 0.999
_diffrn_reflns_point_group_measured_fraction_max 0.999
_diffrn_reflns_theta_full 25.242
_diffrn_reflns_theta_max 25.499
_diffrn_reflns_theta_min 1.769
_diffrn_source_current 30.0
_diffrn_source_power 1.5
_diffrn_source_voltage 50.0
_diffrn_standards_number 0
_exptl_absorpt_coefficient_mu 2.284
_exptl_absorpt_correction_T_max 0.7453
_exptl_absorpt_correction_T_min 0.5313
_exptl_absorpt_correction_type multi-scan
_exptl_absorpt_process_details
;
SADABS-2014/2 (Bruker,2014/2) was used for absorption correction.
wR2(int) was 0.1285 before and 0.0840 after correction.
The Ratio of minimum to maximum transmission is 0.7129.
The \l/2 correction factor is 0.00150.
;
_exptl_crystal_colour 'clear red'
_exptl_crystal_colour_lustre clear
_exptl_crystal_colour_primary red
_exptl_crystal_density_diffrn 1.565
_exptl_crystal_description needle
_exptl_crystal_F_000 1294
_exptl_crystal_size_max 0.11
_exptl_crystal_size_mid 0.037
_exptl_crystal_size_min 0.029
_refine_diff_density_max 1.409
_refine_diff_density_min -1.231
_refine_diff_density_rms 0.111
_refine_ls_extinction_method none
_refine_ls_goodness_of_fit_ref 1.034
_refine_ls_hydrogen_treatment constr
_refine_ls_matrix_type full
_refine_ls_number_parameters 623
_refine_ls_number_reflns 10243
_refine_ls_number_restraints 0
_refine_ls_restrained_S_all 1.034
_refine_ls_R_factor_all 0.0395
_refine_ls_R_factor_gt 0.0354
_refine_ls_shift/su_max 0.002
_refine_ls_shift/su_mean 0.000
_refine_ls_structure_factor_coef Fsqd
_refine_ls_weighting_details 'w=1/[\s^2^(Fo^2^)+(0.0568P)^2^+1.5775P] where P=(Fo^2^+2Fc^2^)/3'
_refine_ls_weighting_scheme calc
_refine_ls_wR_factor_gt 0.0944
_refine_ls_wR_factor_ref 0.0976
_reflns_Friedel_coverage 0.000
_reflns_number_gt 9298
_reflns_number_total 10243
_reflns_threshold_expression 'I > 2\s(I)'
_cod_data_source_file d5dt02024g2.cif
_cod_data_source_block Compound_4
_cod_depositor_comments 'Adding full bibliography for 7719627--7719631.cif.'
_cod_database_code 7719629
_shelx_shelxl_version_number 2019/3
_shelx_space_group_comment
;
The symmetry employed for this shelxl refinement is uniquely defined
by the following loop, which should always be used as a source of
symmetry information in preference to the above space-group names.
They are only intended as comments.
;
_olex2_refinement_description
;
1. Fixed Uiso
 At 1.2 times of:
  All C(H) groups
 At 1.5 times of:
  All C(H,H,H) groups, All O(H) groups
2.a Ternary CH refined with riding coordinates:
 C44(H44)
2.b Aromatic/amide H refined with riding coordinates:
 C18(H18), C13(H13), C16(H16), C6(H6A), C8(H8A), C15(H15), C11(H11), C17(H17),
 C34(H34), C2(H2), C25(H25), C32(H32), C37(H37), C27(H27), C23(H23), C9(H9),
 C35(H35), C36(H36), C10(H10), C30(H30), C4(H4), C21(H21), C29(H29), C22(H22),
 C3(H3), C28(H28)
2.c Idealised Me refined as rotating group:
 C40(H40A,H40B,H40C), C39(H39A,H39B,H39C), C41(H41A,H41B,H41C), C43(H43A,H43B,
 H43C), C42(H42A,H42B,H42C)
2.d Idealised tetrahedral OH refined as rotating group:
 O5(H5), O7(H7), O6(H6), O8(H8), O9(H9A)
;
_smtbx_masks_void_probe_radius 1.2
_smtbx_masks_void_truncation_radius 1.2
_olex2_submission_special_instructions 'No special instructions were received'

loop_
_space_group_symop_operation_xyz
'x, y, z'
'-x, -y, -z'

loop_
_atom_site_label
_atom_site_type_symbol
_atom_site_fract_x
_atom_site_fract_y
_atom_site_fract_z
_atom_site_U_iso_or_equiv
_atom_site_adp_type
_atom_site_occupancy
_atom_site_site_symmetry_order
_atom_site_calc_flag
_atom_site_refinement_flags_posn
_atom_site_refinement_flags_adp
_atom_site_refinement_flags_occupancy
_atom_site_disorder_assembly
_atom_site_disorder_group
Dy1 Dy 0.70070(2) 0.79995(2) 0.25955(2) 0.02126(7) Uani 1 1 d . . . . .
Co1 Co 0.53417(4) 0.72047(3) 0.40931(3) 0.02157(11) Uani 1 1 d . . . . .
Co2 Co 0.82920(4) 0.76846(3) 0.11696(3) 0.02404(11) Uani 1 1 d . . . . .
Cl2 Cl 0.86910(7) 0.93088(6) 0.20442(6) 0.02937(18) Uani 1 1 d . . . . .
Cl1 Cl 0.71992(7) 0.72072(7) 0.50756(6) 0.0323(2) Uani 1 1 d . . . . .
Cl6 Cl 0.39631(8) 0.92336(8) 0.25446(7) 0.0408(2) Uani 1 1 d . . . . .
Cl5 Cl 1.0473(2) 0.82180(15) 0.72093(15) 0.1255(9) Uani 1 1 d . . . . .
O1 O 0.57931(19) 0.66716(16) 0.29445(15) 0.0239(5) Uani 1 1 d . . . . .
O5 O 0.3762(2) 0.72570(19) 0.31838(16) 0.0307(5) Uani 1 1 d . . . . .
H5 H 0.392543 0.782353 0.308602 0.046 Uiso 1 1 calc R U . . .
O3 O 0.80502(18) 0.71029(17) 0.23321(14) 0.0267(5) Uani 1 1 d . . . . .
Cl4 Cl 0.87439(18) 0.6633(2) 0.75395(18) 0.1459(11) Uani 1 1 d . . . . .
O4 O 0.64670(19) 0.73764(18) 0.11653(15) 0.0276(5) Uani 1 1 d . . . . .
O2 O 0.62828(19) 0.84675(16) 0.36100(14) 0.0224(5) Uani 1 1 d . . . . .
O7 O 0.5938(2) 0.89818(19) 0.19832(16) 0.0303(5) Uani 1 1 d . . . . .
H7 H 0.551607 0.904566 0.226417 0.046 Uiso 1 1 calc R U . . .
O6 O 0.8490(2) 0.8447(2) 0.39169(16) 0.0356(6) Uani 1 1 d . . . . .
H6 H 0.822598 0.819444 0.429429 0.053 Uiso 1 1 calc R U . . .
O8 O 0.7859(3) 0.6247(2) 0.05246(19) 0.0472(7) Uani 1 1 d . . . . .
H8 H 0.825257 0.591643 0.069766 0.071 Uiso 1 1 calc R U . . .
N5 N 0.7424(3) 0.8117(2) -0.00230(18) 0.0292(6) Uani 1 1 d . . . . .
N2 N 0.4535(2) 0.5598(2) 0.38439(18) 0.0243(6) Uani 1 1 d . . . . .
N1 N 0.4345(2) 0.6734(2) 0.49919(18) 0.0267(6) Uani 1 1 d . . . . .
N3 N 0.5511(2) 0.8506(2) 0.49330(17) 0.0246(6) Uani 1 1 d . . . . .
Cl3 Cl 0.9896(4) 0.6314(2) 0.63523(16) 0.2038(19) Uani 1 1 d . . . . .
N6 N 0.9964(2) 0.7594(2) 0.19061(18) 0.0268(6) Uani 1 1 d . . . . .
N4 N 0.9574(3) 0.8334(2) 0.05236(18) 0.0300(7) Uani 1 1 d . . . . .
C18 C 0.7376(3) 1.0197(3) 0.3892(2) 0.0291(7) Uani 1 1 d . . . . .
H18 H 0.765165 1.017165 0.342098 0.035 Uiso 1 1 calc R U . . .
C13 C 0.4998(3) 0.8394(3) 0.5525(2) 0.0278(7) Uani 1 1 d . . . . .
H13 H 0.507657 0.891873 0.590624 0.033 Uiso 1 1 calc R U . . .
C14 C 0.6231(3) 0.9408(2) 0.4796(2) 0.0234(7) Uani 1 1 d . . . . .
C7 C 0.4747(3) 0.5093(2) 0.3198(2) 0.0252(7) Uani 1 1 d . . . . .
C16 C 0.7298(3) 1.1135(3) 0.5111(2) 0.0355(8) Uani 1 1 d . . . . .
H16 H 0.752078 1.173313 0.544877 0.043 Uiso 1 1 calc R U . . .
C1 C 0.3748(3) 0.5787(3) 0.4950(2) 0.0298(8) Uani 1 1 d . . . . .
C6 C 0.3890(3) 0.5163(3) 0.4307(2) 0.0293(8) Uani 1 1 d . . . . .
H6A H 0.353592 0.448553 0.423279 0.035 Uiso 1 1 calc R U . . .
C8 C 0.4332(3) 0.4075(3) 0.2987(2) 0.0304(8) Uani 1 1 d . . . . .
H8A H 0.388464 0.367966 0.329399 0.036 Uiso 1 1 calc R U . . .
C19 C 0.6625(3) 0.9334(2) 0.4080(2) 0.0230(7) Uani 1 1 d . . . . .
C12 C 0.5428(3) 0.5703(2) 0.2739(2) 0.0248(7) Uani 1 1 d . . . . .
C15 C 0.6572(3) 1.0304(3) 0.5301(2) 0.0304(8) Uani 1 1 d . . . . .
H15 H 0.630266 1.033869 0.577429 0.036 Uiso 1 1 calc R U . . .
C26 C 0.6243(3) 0.7965(3) -0.0179(2) 0.0293(7) Uani 1 1 d . . . . .
C11 C 0.5675(3) 0.5263(3) 0.2075(2) 0.0308(8) Uani 1 1 d . . . . .
H11 H 0.612473 0.564877 0.176463 0.037 Uiso 1 1 calc R U . . .
C38 C 0.8881(3) 0.6851(2) 0.2813(2) 0.0249(7) Uani 1 1 d . . . . .
C33 C 0.9952(3) 0.7110(3) 0.2634(2) 0.0257(7) Uani 1 1 d . . . . .
O9 O 0.3011(5) 1.0935(4) 0.2419(3) 0.0878(14) Uani 1 1 d . . . . .
H9A H 0.316922 1.043939 0.242106 0.132 Uiso 1 1 calc R U . . .
C31 C 0.5785(3) 0.7547(3) 0.0475(2) 0.0286(7) Uani 1 1 d . . . . .
C17 C 0.7703(3) 1.1072(3) 0.4399(3) 0.0323(8) Uani 1 1 d . . . . .
H17 H 0.820174 1.163506 0.426796 0.039 Uiso 1 1 calc R U . . .
C34 C 1.0855(3) 0.6862(3) 0.3135(2) 0.0308(8) Uani 1 1 d . . . . .
H34 H 1.155692 0.703323 0.300737 0.037 Uiso 1 1 calc R U . . .
C2 C 0.3035(3) 0.5447(3) 0.5472(2) 0.0330(8) Uani 1 1 d . . . . .
H2 H 0.260876 0.478339 0.542738 0.040 Uiso 1 1 calc R U . . .
C25 C 0.8027(3) 0.8506(3) -0.0521(2) 0.0345(8) Uani 1 1 d . . . . .
H25 H 0.770055 0.869399 -0.103580 0.041 Uiso 1 1 calc R U . . .
C5 C 0.4286(3) 0.7389(3) 0.5556(2) 0.0276(7) Uani 1 1 d . . . . .
C32 C 1.0875(3) 0.8021(3) 0.1682(2) 0.0326(8) Uani 1 1 d . . . . .
H32 H 1.161201 0.806827 0.200798 0.039 Uiso 1 1 calc R U . . .
C37 C 0.8757(3) 0.6351(3) 0.3518(2) 0.0321(8) Uani 1 1 d . . . . .
H37 H 0.806332 0.618108 0.365738 0.039 Uiso 1 1 calc R U . . .
C24 C 0.9254(3) 0.8635(3) -0.0234(2) 0.0337(8) Uani 1 1 d . . . . .
C27 C 0.5551(4) 0.8212(3) -0.0882(2) 0.0368(9) Uani 1 1 d . . . . .
H27 H 0.587049 0.851010 -0.129740 0.044 Uiso 1 1 calc R U . . .
C23 C 1.0053(4) 0.9055(3) -0.0678(3) 0.0442(10) Uani 1 1 d . . . . .
H23 H 0.982067 0.925623 -0.120776 0.053 Uiso 1 1 calc R U . . .
C9 C 0.4577(3) 0.3659(3) 0.2338(3) 0.0359(8) Uani 1 1 d . . . . .
H9 H 0.429729 0.298260 0.220100 0.043 Uiso 1 1 calc R U . . .
C20 C 1.0673(3) 0.8431(3) 0.0868(2) 0.0352(8) Uani 1 1 d . . . . .
C35 C 1.0704(3) 0.6363(3) 0.3819(3) 0.0359(9) Uani 1 1 d . . . . .
H35 H 1.130221 0.619534 0.415520 0.043 Uiso 1 1 calc R U . . .
C40 C 0.6045(4) 0.9688(3) 0.1401(3) 0.0408(9) Uani 1 1 d . . . . .
H40A H 0.643454 0.954931 0.101070 0.061 Uiso 1 1 calc R U . . .
H40B H 0.648605 1.033016 0.172045 0.061 Uiso 1 1 calc R U . . .
H40C H 0.528618 0.965975 0.108034 0.061 Uiso 1 1 calc R U . . .
C36 C 0.9651(3) 0.6112(3) 0.4003(3) 0.0376(9) Uani 1 1 d . . . . .
H36 H 0.955054 0.577408 0.446423 0.045 Uiso 1 1 calc R U . . .
C10 C 0.5251(3) 0.4253(3) 0.1877(2) 0.0344(8) Uani 1 1 d . . . . .
H10 H 0.541666 0.396763 0.143218 0.041 Uiso 1 1 calc R U . . .
C30 C 0.4601(3) 0.7341(3) 0.0368(3) 0.0382(9) Uani 1 1 d . . . . .
H30 H 0.426822 0.704212 0.077765 0.046 Uiso 1 1 calc R U . . .
C4 C 0.3604(3) 0.7101(3) 0.6105(2) 0.0357(9) Uani 1 1 d . . . . .
H4 H 0.357093 0.756209 0.649564 0.043 Uiso 1 1 calc R U . . .
C21 C 1.1529(4) 0.8851(3) 0.0477(3) 0.0443(10) Uani 1 1 d . . . . .
H21 H 1.229689 0.892064 0.073243 0.053 Uiso 1 1 calc R U . . .
C29 C 0.3929(4) 0.7575(3) -0.0335(3) 0.0466(10) Uani 1 1 d . . . . .
H29 H 0.314648 0.743685 -0.039375 0.056 Uiso 1 1 calc R U . . .
C39 C 0.3191(4) 0.6605(3) 0.2388(3) 0.0450(10) Uani 1 1 d . . . . .
H39A H 0.268792 0.686102 0.200257 0.068 Uiso 1 1 calc R U . . .
H39B H 0.274145 0.597568 0.249510 0.068 Uiso 1 1 calc R U . . .
H39C H 0.376176 0.654095 0.213273 0.068 Uiso 1 1 calc R U . . .
C41 C 0.9738(3) 0.8833(4) 0.4230(3) 0.0506(11) Uani 1 1 d . . . . .
H41A H 1.004838 0.905562 0.376778 0.076 Uiso 1 1 calc R U . . .
H41B H 1.000721 0.833103 0.444977 0.076 Uiso 1 1 calc R U . . .
H41C H 0.999075 0.937024 0.468173 0.076 Uiso 1 1 calc R U . . .
C22 C 1.1195(4) 0.9163(4) -0.0308(3) 0.0503(11) Uani 1 1 d . . . . .
H22 H 1.174505 0.944824 -0.058743 0.060 Uiso 1 1 calc R U . . .
C3 C 0.2978(3) 0.6122(3) 0.6058(3) 0.0395(9) Uani 1 1 d . . . . .
H3 H 0.251857 0.591454 0.642060 0.047 Uiso 1 1 calc R U . . .
C28 C 0.4397(4) 0.8018(3) -0.0965(3) 0.0440(10) Uani 1 1 d . . . . .
H28 H 0.393420 0.817934 -0.143495 0.053 Uiso 1 1 calc R U . . .
C43 C 0.2188(5) 1.0849(5) 0.2882(4) 0.0755(17) Uani 1 1 d . . . . .
H43A H 0.152120 1.094632 0.252088 0.113 Uiso 1 1 calc R U . . .
H43B H 0.253562 1.133288 0.338601 0.113 Uiso 1 1 calc R U . . .
H43C H 0.195463 1.020889 0.304971 0.113 Uiso 1 1 calc R U . . .
C42 C 0.6874(6) 0.5687(5) -0.0090(5) 0.100(3) Uani 1 1 d . . . . .
H42A H 0.698638 0.575880 -0.064768 0.150 Uiso 1 1 calc R U . . .
H42B H 0.624926 0.589170 -0.005457 0.150 Uiso 1 1 calc R U . . .
H42C H 0.668555 0.501494 -0.000495 0.150 Uiso 1 1 calc R U . . .
C44 C 0.9400(5) 0.7114(4) 0.6766(4) 0.0743(17) Uani 1 1 d . . . . .
H44 H 0.881490 0.722153 0.629586 0.089 Uiso 1 1 calc R U . . .

loop_
_atom_site_aniso_label
_atom_site_aniso_U_11
_atom_site_aniso_U_22
_atom_site_aniso_U_33
_atom_site_aniso_U_23
_atom_site_aniso_U_13
_atom_site_aniso_U_12
Dy1 0.02100(10) 0.02261(10) 0.02688(10) 0.01003(7) 0.01374(7) 0.01042(7)
Co1 0.0237(2) 0.0201(2) 0.0271(2) 0.00853(18) 0.01440(19) 0.00963(19)
Co2 0.0255(2) 0.0261(2) 0.0266(2) 0.00859(19) 0.01450(19) 0.0113(2)
Cl2 0.0312(4) 0.0253(4) 0.0349(5) 0.0086(4) 0.0192(4) 0.0068(4)
Cl1 0.0332(4) 0.0338(5) 0.0355(5) 0.0151(4) 0.0122(4) 0.0164(4)
Cl6 0.0369(5) 0.0512(6) 0.0506(6) 0.0192(5) 0.0208(4) 0.0285(5)
Cl5 0.1261(16) 0.0896(13) 0.1249(16) -0.0260(12) 0.0739(14) -0.0277(12)
O1 0.0258(11) 0.0189(11) 0.0315(13) 0.0063(10) 0.0157(10) 0.0078(10)
O5 0.0273(12) 0.0318(14) 0.0365(14) 0.0087(11) 0.0120(11) 0.0127(11)
O3 0.0267(12) 0.0307(13) 0.0337(13) 0.0149(11) 0.0166(11) 0.0170(11)
Cl4 0.0772(12) 0.153(2) 0.171(2) 0.0920(19) 0.0200(13) 0.0028(13)
O4 0.0273(12) 0.0318(13) 0.0281(13) 0.0094(11) 0.0111(10) 0.0135(11)
O2 0.0255(11) 0.0202(11) 0.0263(12) 0.0062(9) 0.0129(10) 0.0102(10)
O7 0.0373(13) 0.0340(14) 0.0362(14) 0.0174(11) 0.0210(11) 0.0242(12)
O6 0.0251(12) 0.0506(17) 0.0347(14) 0.0111(13) 0.0102(11) 0.0167(12)
O8 0.0557(18) 0.0364(16) 0.0472(18) -0.0041(14) 0.0077(15) 0.0210(15)
N5 0.0375(16) 0.0267(15) 0.0283(15) 0.0067(13) 0.0147(13) 0.0136(13)
N2 0.0258(14) 0.0225(14) 0.0299(15) 0.0074(12) 0.0129(12) 0.0113(12)
N1 0.0297(15) 0.0284(16) 0.0288(15) 0.0103(13) 0.0169(12) 0.0121(13)
N3 0.0265(14) 0.0268(15) 0.0258(14) 0.0084(12) 0.0119(12) 0.0129(12)
Cl3 0.350(5) 0.186(3) 0.1006(17) -0.0431(18) -0.027(2) 0.207(3)
N6 0.0259(14) 0.0297(16) 0.0313(16) 0.0076(13) 0.0163(12) 0.0119(13)
N4 0.0362(16) 0.0327(17) 0.0288(16) 0.0080(13) 0.0198(13) 0.0136(14)
C18 0.0262(17) 0.0249(18) 0.038(2) 0.0107(15) 0.0119(15) 0.0091(15)
C13 0.0350(18) 0.0301(19) 0.0273(18) 0.0058(15) 0.0155(15) 0.0181(16)
C14 0.0231(15) 0.0236(17) 0.0242(16) 0.0049(14) 0.0043(13) 0.0113(14)
C7 0.0271(16) 0.0215(17) 0.0315(18) 0.0075(14) 0.0127(14) 0.0109(14)
C16 0.0355(19) 0.0266(19) 0.038(2) -0.0045(16) 0.0007(16) 0.0126(17)
C1 0.0284(17) 0.0316(19) 0.035(2) 0.0156(16) 0.0179(15) 0.0107(16)
C6 0.0297(18) 0.0206(17) 0.040(2) 0.0137(15) 0.0174(16) 0.0058(15)
C8 0.0276(17) 0.0241(18) 0.038(2) 0.0065(16) 0.0126(15) 0.0058(15)
C19 0.0216(15) 0.0226(17) 0.0299(18) 0.0068(14) 0.0093(13) 0.0125(14)
C12 0.0218(15) 0.0210(17) 0.0346(19) 0.0088(14) 0.0105(14) 0.0093(14)
C15 0.0363(19) 0.0311(19) 0.0285(18) 0.0018(15) 0.0106(15) 0.0176(17)
C26 0.0374(19) 0.0227(17) 0.0304(18) 0.0037(15) 0.0102(15) 0.0142(16)
C11 0.0335(18) 0.0275(19) 0.038(2) 0.0060(16) 0.0188(16) 0.0127(16)
C38 0.0257(16) 0.0216(17) 0.0341(18) 0.0079(14) 0.0130(14) 0.0132(14)
C33 0.0276(17) 0.0231(17) 0.0295(18) 0.0046(14) 0.0136(14) 0.0091(14)
O9 0.155(4) 0.099(3) 0.074(3) 0.051(2) 0.065(3) 0.098(3)
C31 0.0306(18) 0.0227(17) 0.0331(19) 0.0029(15) 0.0081(15) 0.0118(15)
C17 0.0231(17) 0.0225(18) 0.049(2) 0.0083(16) 0.0093(16) 0.0063(15)
C34 0.0240(16) 0.037(2) 0.036(2) 0.0052(16) 0.0125(15) 0.0134(16)
C2 0.0326(18) 0.037(2) 0.035(2) 0.0155(17) 0.0197(16) 0.0106(17)
C25 0.048(2) 0.037(2) 0.0267(18) 0.0117(16) 0.0174(17) 0.0198(19)
C5 0.0305(17) 0.036(2) 0.0251(17) 0.0121(15) 0.0143(14) 0.0172(16)
C32 0.0252(17) 0.040(2) 0.038(2) 0.0109(17) 0.0148(15) 0.0128(16)
C37 0.0309(18) 0.035(2) 0.038(2) 0.0160(17) 0.0178(16) 0.0152(16)
C24 0.044(2) 0.0307(19) 0.032(2) 0.0086(16) 0.0223(17) 0.0116(17)
C27 0.049(2) 0.031(2) 0.034(2) 0.0059(16) 0.0118(17) 0.0189(18)
C23 0.052(2) 0.051(3) 0.034(2) 0.0151(19) 0.0260(19) 0.013(2)
C9 0.035(2) 0.0256(19) 0.046(2) 0.0010(17) 0.0111(17) 0.0106(17)
C20 0.0337(19) 0.040(2) 0.036(2) 0.0080(17) 0.0207(17) 0.0110(17)
C35 0.0300(18) 0.037(2) 0.042(2) 0.0112(18) 0.0052(16) 0.0175(17)
C40 0.057(2) 0.035(2) 0.045(2) 0.0200(18) 0.023(2) 0.026(2)
C36 0.042(2) 0.036(2) 0.038(2) 0.0184(18) 0.0137(17) 0.0172(18)
C10 0.0364(19) 0.032(2) 0.040(2) -0.0007(17) 0.0179(17) 0.0132(17)
C30 0.0292(19) 0.039(2) 0.043(2) 0.0060(18) 0.0084(17) 0.0106(17)
C4 0.042(2) 0.044(2) 0.036(2) 0.0135(18) 0.0226(17) 0.0231(19)
C21 0.035(2) 0.052(3) 0.051(3) 0.015(2) 0.0272(19) 0.011(2)
C29 0.032(2) 0.051(3) 0.053(3) 0.005(2) 0.0029(19) 0.019(2)
C39 0.036(2) 0.055(3) 0.045(2) -0.001(2) 0.0075(18) 0.022(2)
C41 0.028(2) 0.061(3) 0.055(3) -0.005(2) 0.0052(19) 0.014(2)
C22 0.056(3) 0.054(3) 0.051(3) 0.018(2) 0.040(2) 0.013(2)
C3 0.042(2) 0.052(3) 0.041(2) 0.025(2) 0.0298(18) 0.022(2)
C28 0.051(2) 0.041(2) 0.043(2) 0.0058(19) 0.0026(19) 0.028(2)
C43 0.082(4) 0.109(5) 0.057(3) 0.019(3) 0.015(3) 0.064(4)
C42 0.098(5) 0.063(4) 0.103(5) -0.033(4) -0.032(4) 0.037(4)
C44 0.079(4) 0.054(3) 0.074(4) 0.011(3) -0.008(3) 0.027(3)

loop_
_atom_type_symbol
_atom_type_description
_atom_type_scat_dispersion_real
_atom_type_scat_dispersion_imag
_atom_type_scat_source
C C 0.0033 0.0016 'International Tables Vol C Tables 4.2.6.8 and 6.1.1.4'
H H 0.0000 0.0000 'International Tables Vol C Tables 4.2.6.8 and 6.1.1.4'
Cl Cl 0.1484 0.1585 'International Tables Vol C Tables 4.2.6.8 and 6.1.1.4'
Co Co 0.3494 0.9721 'International Tables Vol C Tables 4.2.6.8 and 6.1.1.4'
Dy Dy -0.1892 4.4098 'International Tables Vol C Tables 4.2.6.8 and 6.1.1.4'
N N 0.0061 0.0033 'International Tables Vol C Tables 4.2.6.8 and 6.1.1.4'
O O 0.0106 0.0060 'International Tables Vol C Tables 4.2.6.8 and 6.1.1.4'

loop_
_geom_angle_atom_site_label_1
_geom_angle_atom_site_label_2
_geom_angle_atom_site_label_3
_geom_angle
_geom_angle_site_symmetry_1
_geom_angle_site_symmetry_3
_geom_angle_publ_flag
Cl2 Dy1 Co2 49.08(2) . . ?
O1 Dy1 Co2 118.39(6) . . ?
O1 Dy1 Cl2 166.42(6) . . ?
O1 Dy1 O3 89.36(8) . . ?
O1 Dy1 O4 94.67(8) . . ?
O1 Dy1 O2 70.39(8) . . ?
O1 Dy1 O7 108.64(8) . . ?
O1 Dy1 O6 97.10(9) . . ?
O3 Dy1 Co2 40.93(5) . . ?
O3 Dy1 Cl2 77.24(6) . . ?
O3 Dy1 O4 67.57(8) . . ?
O3 Dy1 O2 143.56(8) . . ?
O3 Dy1 O7 144.43(8) . . ?
O3 Dy1 O6 80.44(9) . . ?
O4 Dy1 Co2 42.60(6) . . ?
O4 Dy1 Cl2 78.34(6) . . ?
O4 Dy1 O7 80.27(8) . . ?
O4 Dy1 O6 145.70(8) . . ?
O2 Dy1 Co2 171.19(6) . . ?
O2 Dy1 Cl2 122.12(6) . . ?
O2 Dy1 O4 141.41(8) . . ?
O2 Dy1 O7 71.98(8) . . ?
O2 Dy1 O6 72.77(8) . . ?
O7 Dy1 Co2 104.30(6) . . ?
O7 Dy1 Cl2 81.88(6) . . ?
O6 Dy1 Co2 104.22(6) . . ?
O6 Dy1 Cl2 82.96(6) . . ?
O6 Dy1 O7 125.26(10) . . ?
O1 Co1 Cl1 89.92(6) . . ?
O5 Co1 Cl1 176.71(7) . . ?
O5 Co1 O1 88.20(9) . . ?
O5 Co1 N2 88.27(10) . . ?
O5 Co1 N3 90.83(10) . . ?
O2 Co1 Cl1 90.21(6) . . ?
O2 Co1 O1 72.16(8) . . ?
O2 Co1 O5 86.65(9) . . ?
O2 Co1 N2 143.85(9) . . ?
O2 Co1 N1 143.42(10) . . ?
O2 Co1 N3 73.14(9) . . ?
N2 Co1 Cl1 93.70(8) . . ?
N2 Co1 O1 71.92(9) . . ?
N2 Co1 N3 142.75(10) . . ?
N1 Co1 Cl1 95.12(8) . . ?
N1 Co1 O1 143.78(10) . . ?
N1 Co1 O5 87.99(10) . . ?
N1 Co1 N2 71.97(11) . . ?
N1 Co1 N3 70.78(11) . . ?
N3 Co1 Cl1 89.19(7) . . ?
N3 Co1 O1 145.29(9) . . ?
Cl2 Co2 Dy1 54.296(19) . . ?
O3 Co2 Dy1 43.60(6) . . ?
O3 Co2 Cl2 83.53(7) . . ?
O3 Co2 O4 70.84(8) . . ?
O3 Co2 N5 143.92(10) . . ?
O3 Co2 N6 72.94(9) . . ?
O4 Co2 Dy1 44.33(6) . . ?
O4 Co2 Cl2 83.87(7) . . ?
O8 Co2 Dy1 119.84(9) . . ?
O8 Co2 Cl2 173.99(9) . . ?
O8 Co2 O3 90.91(11) . . ?
O8 Co2 O4 92.16(11) . . ?
O8 Co2 N5 91.27(12) . . ?
O8 Co2 N6 87.31(11) . . ?
O8 Co2 N4 92.58(12) . . ?
N5 Co2 Dy1 106.29(8) . . ?
N5 Co2 Cl2 91.89(8) . . ?
N5 Co2 O4 73.09(9) . . ?
N5 Co2 N6 143.14(10) . . ?
N6 Co2 Dy1 106.25(7) . . ?
N6 Co2 Cl2 93.22(8) . . ?
N6 Co2 O4 143.77(9) . . ?
N4 Co2 Dy1 147.54(9) . . ?
N4 Co2 Cl2 93.25(9) . . ?
N4 Co2 O3 143.73(10) . . ?
N4 Co2 O4 144.94(10) . . ?
N4 Co2 N5 72.09(11) . . ?
N4 Co2 N6 71.18(11) . . ?
Co2 Cl2 Dy1 76.63(2) . . ?
Dy1 O1 Co1 106.44(9) . . ?
C12 O1 Dy1 137.0(2) . . ?
C12 O1 Co1 115.81(19) . . ?
Co1 O5 H5 105.8 . . ?
C39 O5 Co1 121.5(2) . . ?
C39 O5 H5 109.5 . . ?
Co2 O3 Dy1 95.46(8) . . ?
C38 O3 Dy1 134.6(2) . . ?
C38 O3 Co2 117.75(19) . . ?
Co2 O4 Dy1 93.07(9) . . ?
C31 O4 Dy1 131.6(2) . . ?
C31 O4 Co2 116.0(2) . . ?
Co1 O2 Dy1 109.76(10) . . ?
C19 O2 Dy1 129.29(19) . . ?
C19 O2 Co1 117.66(19) . . ?
Dy1 O7 H7 112.0 . . ?
C40 O7 Dy1 136.1(2) . . ?
C40 O7 H7 109.5 . . ?
Dy1 O6 H6 109.6 . . ?
C41 O6 Dy1 139.0(2) . . ?
C41 O6 H6 109.5 . . ?
Co2 O8 H8 121.1 . . ?
C42 O8 Co2 128.5(3) . . ?
C42 O8 H8 109.5 . . ?
C26 N5 Co2 117.3(2) . . ?
C25 N5 Co2 118.5(3) . . ?
C25 N5 C26 124.2(3) . . ?
C7 N2 Co1 118.8(2) . . ?
C6 N2 Co1 118.3(2) . . ?
C6 N2 C7 122.9(3) . . ?
C1 N1 Co1 119.2(2) . . ?
C1 N1 C5 120.0(3) . . ?
C5 N1 Co1 120.7(2) . . ?
C13 N3 Co1 119.7(2) . . ?
C13 N3 C14 124.3(3) . . ?
C14 N3 Co1 115.9(2) . . ?
C33 N6 Co2 116.2(2) . . ?
C32 N6 Co2 119.2(2) . . ?
C32 N6 C33 124.4(3) . . ?
C24 N4 Co2 119.5(2) . . ?
C20 N4 Co2 120.7(2) . . ?
C20 N4 C24 119.8(3) . . ?
C19 C18 H18 119.8 . . ?
C17 C18 H18 119.8 . . ?
C17 C18 C19 120.5(3) . . ?
N3 C13 H13 122.3 . . ?
N3 C13 C5 115.4(3) . . ?
C5 C13 H13 122.3 . . ?
N3 C14 C19 112.9(3) . . ?
C15 C14 N3 126.3(3) . . ?
C15 C14 C19 120.8(3) . . ?
N2 C7 C8 125.4(3) . . ?
N2 C7 C12 114.2(3) . . ?
C8 C7 C12 120.4(3) . . ?
C15 C16 H16 120.5 . . ?
C15 C16 C17 119.0(3) . . ?
C17 C16 H16 120.5 . . ?
N1 C1 C6 114.0(3) . . ?
N1 C1 C2 121.8(4) . . ?
C2 C1 C6 124.1(3) . . ?
N2 C6 C1 116.4(3) . . ?
N2 C6 H6A 121.8 . . ?
C1 C6 H6A 121.8 . . ?
C7 C8 H8A 119.7 . . ?
C9 C8 C7 120.6(3) . . ?
C9 C8 H8A 119.7 . . ?
O2 C19 C18 122.9(3) . . ?
O2 C19 C14 119.3(3) . . ?
C14 C19 C18 117.8(3) . . ?
O1 C12 C7 119.1(3) . . ?
O1 C12 C11 122.7(3) . . ?
C11 C12 C7 118.2(3) . . ?
C14 C15 H15 119.6 . . ?
C16 C15 C14 120.8(3) . . ?
C16 C15 H15 119.6 . . ?
N5 C26 C31 113.3(3) . . ?
C27 C26 N5 126.0(3) . . ?
C27 C26 C31 120.7(3) . . ?
C12 C11 H11 119.9 . . ?
C10 C11 C12 120.2(3) . . ?
C10 C11 H11 119.9 . . ?
O3 C38 C33 119.4(3) . . ?
O3 C38 C37 122.7(3) . . ?
C37 C38 C33 117.9(3) . . ?
N6 C33 C38 112.6(3) . . ?
C34 C33 N6 126.5(3) . . ?
C34 C33 C38 120.9(3) . . ?
C43 O9 H9A 109.5 . . ?
O4 C31 C26 120.2(3) . . ?
O4 C31 C30 122.1(3) . . ?
C30 C31 C26 117.8(3) . . ?
C18 C17 C16 121.1(3) . . ?
C18 C17 H17 119.4 . . ?
C16 C17 H17 119.4 . . ?
C33 C34 H34 120.1 . . ?
C35 C34 C33 119.8(3) . . ?
C35 C34 H34 120.1 . . ?
C1 C2 H2 120.9 . . ?
C3 C2 C1 118.2(4) . . ?
C3 C2 H2 120.9 . . ?
N5 C25 H25 121.9 . . ?
N5 C25 C24 116.2(3) . . ?
C24 C25 H25 121.9 . . ?
N1 C5 C13 113.2(3) . . ?
N1 C5 C4 121.3(4) . . ?
C4 C5 C13 125.5(4) . . ?
N6 C32 H32 122.4 . . ?
N6 C32 C20 115.1(3) . . ?
C20 C32 H32 122.4 . . ?
C38 C37 H37 119.8 . . ?
C36 C37 C38 120.4(3) . . ?
C36 C37 H37 119.8 . . ?
N4 C24 C25 113.6(3) . . ?
N4 C24 C23 121.5(4) . . ?
C23 C24 C25 124.8(4) . . ?
C26 C27 H27 119.8 . . ?
C28 C27 C26 120.3(4) . . ?
C28 C27 H27 119.8 . . ?
C24 C23 H23 120.9 . . ?
C22 C23 C24 118.1(4) . . ?
C22 C23 H23 120.9 . . ?
C8 C9 H9 120.2 . . ?
C8 C9 C10 119.7(4) . . ?
C10 C9 H9 120.2 . . ?
N4 C20 C32 113.3(3) . . ?
N4 C20 C21 122.6(4) . . ?
C21 C20 C32 124.1(4) . . ?
C34 C35 H35 120.3 . . ?
C34 C35 C36 119.5(3) . . ?
C36 C35 H35 120.3 . . ?
O7 C40 H40A 109.5 . . ?
O7 C40 H40B 109.5 . . ?
O7 C40 H40C 109.5 . . ?
H40A C40 H40B 109.5 . . ?
H40A C40 H40C 109.5 . . ?
H40B C40 H40C 109.5 . . ?
C37 C36 C35 121.4(3) . . ?
C37 C36 H36 119.3 . . ?
C35 C36 H36 119.3 . . ?
C11 C10 C9 120.9(3) . . ?
C11 C10 H10 119.6 . . ?
C9 C10 H10 119.6 . . ?
C31 C30 H30 119.7 . . ?
C29 C30 C31 120.6(4) . . ?
C29 C30 H30 119.7 . . ?
C5 C4 H4 120.6 . . ?
C3 C4 C5 118.8(4) . . ?
C3 C4 H4 120.6 . . ?
C20 C21 H21 121.3 . . ?
C22 C21 C20 117.5(4) . . ?
C22 C21 H21 121.3 . . ?
C30 C29 H29 119.4 . . ?
C30 C29 C28 121.2(4) . . ?
C28 C29 H29 119.4 . . ?
O5 C39 H39A 109.5 . . ?
O5 C39 H39B 109.5 . . ?
O5 C39 H39C 109.5 . . ?
H39A C39 H39B 109.5 . . ?
H39A C39 H39C 109.5 . . ?
H39B C39 H39C 109.5 . . ?
O6 C41 H41A 109.5 . . ?
O6 C41 H41B 109.5 . . ?
O6 C41 H41C 109.5 . . ?
H41A C41 H41B 109.5 . . ?
H41A C41 H41C 109.5 . . ?
H41B C41 H41C 109.5 . . ?
C23 C22 C21 120.5(4) . . ?
C23 C22 H22 119.8 . . ?
C21 C22 H22 119.8 . . ?
C2 C3 H3 120.0 . . ?
C4 C3 C2 119.9(3) . . ?
C4 C3 H3 120.0 . . ?
C27 C28 C29 119.3(4) . . ?
C27 C28 H28 120.3 . . ?
C29 C28 H28 120.3 . . ?
O9 C43 H43A 109.5 . . ?
O9 C43 H43B 109.5 . . ?
O9 C43 H43C 109.5 . . ?
H43A C43 H43B 109.5 . . ?
H43A C43 H43C 109.5 . . ?
H43B C43 H43C 109.5 . . ?
O8 C42 H42A 109.5 . . ?
O8 C42 H42B 109.5 . . ?
O8 C42 H42C 109.5 . . ?
H42A C42 H42B 109.5 . . ?
H42A C42 H42C 109.5 . . ?
H42B C42 H42C 109.5 . . ?
Cl5 C44 Cl4 108.9(4) . . ?
Cl5 C44 Cl3 112.6(4) . . ?
Cl5 C44 H44 108.1 . . ?
Cl4 C44 H44 108.1 . . ?
Cl3 C44 Cl4 110.9(3) . . ?
Cl3 C44 H44 108.1 . . ?

loop_
_geom_bond_atom_site_label_1
_geom_bond_atom_site_label_2
_geom_bond_distance
_geom_bond_site_symmetry_2
_geom_bond_publ_flag
Dy1 Co2 3.2824(4) . ?
Dy1 Cl2 2.7398(8) . ?
Dy1 O1 2.246(2) . ?
Dy1 O3 2.274(2) . ?
Dy1 O4 2.297(2) . ?
Dy1 O2 2.284(2) . ?
Dy1 O7 2.388(2) . ?
Dy1 O6 2.353(2) . ?
Co1 Cl1 2.4907(9) . ?
Co1 O1 2.282(2) . ?
Co1 O5 2.197(2) . ?
Co1 O2 2.148(2) . ?
Co1 N2 2.202(3) . ?
Co1 N1 2.173(3) . ?
Co1 N3 2.219(3) . ?
Co2 Cl2 2.5492(10) . ?
Co2 O3 2.160(2) . ?
Co2 O4 2.225(2) . ?
Co2 O8 2.143(3) . ?
Co2 N5 2.201(3) . ?
Co2 N6 2.213(3) . ?
Co2 N4 2.155(3) . ?
Cl5 C44 1.704(6) . ?
O1 C12 1.336(4) . ?
O5 H5 0.8200 . ?
O5 C39 1.432(5) . ?
O3 C38 1.317(4) . ?
Cl4 C44 1.738(7) . ?
O4 C31 1.319(4) . ?
O2 C19 1.328(4) . ?
O7 H7 0.8200 . ?
O7 C40 1.431(4) . ?
O6 H6 0.8200 . ?
O6 C41 1.438(4) . ?
O8 H8 0.8200 . ?
O8 C42 1.353(6) . ?
N5 C26 1.402(5) . ?
N5 C25 1.286(5) . ?
N2 C7 1.398(4) . ?
N2 C6 1.293(4) . ?
N1 C1 1.330(5) . ?
N1 C5 1.338(5) . ?
N3 C13 1.290(4) . ?
N3 C14 1.399(4) . ?
Cl3 C44 1.707(7) . ?
N6 C33 1.407(4) . ?
N6 C32 1.280(4) . ?
N4 C24 1.336(5) . ?
N4 C20 1.325(5) . ?
C18 H18 0.9300 . ?
C18 C19 1.408(5) . ?
C18 C17 1.370(5) . ?
C13 H13 0.9300 . ?
C13 C5 1.461(5) . ?
C14 C19 1.403(5) . ?
C14 C15 1.391(5) . ?
C7 C8 1.401(5) . ?
C7 C12 1.410(4) . ?
C16 H16 0.9300 . ?
C16 C15 1.364(5) . ?
C16 C17 1.401(6) . ?
C1 C6 1.453(5) . ?
C1 C2 1.394(5) . ?
C6 H6A 0.9300 . ?
C8 H8A 0.9300 . ?
C8 C9 1.356(5) . ?
C12 C11 1.396(5) . ?
C15 H15 0.9300 . ?
C26 C31 1.413(5) . ?
C26 C27 1.394(5) . ?
C11 H11 0.9300 . ?
C11 C10 1.386(5) . ?
C38 C33 1.409(4) . ?
C38 C37 1.401(5) . ?
C33 C34 1.396(5) . ?
O9 H9A 0.8200 . ?
O9 C43 1.426(7) . ?
C31 C30 1.404(5) . ?
C17 H17 0.9300 . ?
C34 H34 0.9300 . ?
C34 C35 1.378(5) . ?
C2 H2 0.9300 . ?
C2 C3 1.381(6) . ?
C25 H25 0.9300 . ?
C25 C24 1.459(5) . ?
C5 C4 1.390(5) . ?
C32 H32 0.9300 . ?
C32 C20 1.474(5) . ?
C37 H37 0.9300 . ?
C37 C36 1.370(5) . ?
C24 C23 1.395(5) . ?
C27 H27 0.9300 . ?
C27 C28 1.375(6) . ?
C23 H23 0.9300 . ?
C23 C22 1.378(6) . ?
C9 H9 0.9300 . ?
C9 C10 1.398(5) . ?
C20 C21 1.390(5) . ?
C35 H35 0.9300 . ?
C35 C36 1.391(5) . ?
C40 H40A 0.9600 . ?
C40 H40B 0.9600 . ?
C40 H40C 0.9600 . ?
C36 H36 0.9300 . ?
C10 H10 0.9300 . ?
C30 H30 0.9300 . ?
C30 C29 1.373(6) . ?
C4 H4 0.9300 . ?
C4 C3 1.377(6) . ?
C21 H21 0.9300 . ?
C21 C22 1.384(6) . ?
C29 H29 0.9300 . ?
C29 C28 1.395(6) . ?
C39 H39A 0.9600 . ?
C39 H39B 0.9600 . ?
C39 H39C 0.9600 . ?
C41 H41A 0.9600 . ?
C41 H41B 0.9600 . ?
C41 H41C 0.9600 . ?
C22 H22 0.9300 . ?
C3 H3 0.9300 . ?
C28 H28 0.9300 . ?
C43 H43A 0.9600 . ?
C43 H43B 0.9600 . ?
C43 H43C 0.9600 . ?
C42 H42A 0.9600 . ?
C42 H42B 0.9600 . ?
C42 H42C 0.9600 . ?
C44 H44 0.9800 . ?

loop_
_geom_torsion_atom_site_label_1
_geom_torsion_atom_site_label_2
_geom_torsion_atom_site_label_3
_geom_torsion_atom_site_label_4
_geom_torsion
_geom_torsion_site_symmetry_1
_geom_torsion_site_symmetry_2
_geom_torsion_site_symmetry_3
_geom_torsion_site_symmetry_4
_geom_torsion_publ_flag
Dy1 O1 C12 C7 171.8(2) . . . . ?
Dy1 O1 C12 C11 -9.4(5) . . . . ?
Dy1 O3 C38 C33 -122.0(3) . . . . ?
Dy1 O3 C38 C37 56.3(5) . . . . ?
Dy1 O4 C31 C26 116.6(3) . . . . ?
Dy1 O4 C31 C30 -62.3(5) . . . . ?
Dy1 O2 C19 C18 14.1(4) . . . . ?
Dy1 O2 C19 C14 -165.9(2) . . . . ?
Co1 O1 C12 C7 3.8(4) . . . . ?
Co1 O1 C12 C11 -177.4(3) . . . . ?
Co1 O2 C19 C18 171.3(2) . . . . ?
Co1 O2 C19 C14 -8.7(4) . . . . ?
Co1 N2 C7 C8 177.6(3) . . . . ?
Co1 N2 C7 C12 -3.3(4) . . . . ?
Co1 N2 C6 C1 0.7(4) . . . . ?
Co1 N1 C1 C6 2.8(4) . . . . ?
Co1 N1 C1 C2 -175.9(3) . . . . ?
Co1 N1 C5 C13 -3.5(4) . . . . ?
Co1 N1 C5 C4 176.7(3) . . . . ?
Co1 N3 C13 C5 -2.9(4) . . . . ?
Co1 N3 C14 C19 6.4(3) . . . . ?
Co1 N3 C14 C15 -172.3(3) . . . . ?
Co2 O3 C38 C33 10.1(4) . . . . ?
Co2 O3 C38 C37 -171.6(3) . . . . ?
Co2 O4 C31 C26 -4.2(4) . . . . ?
Co2 O4 C31 C30 176.9(3) . . . . ?
Co2 N5 C26 C31 0.1(4) . . . . ?
Co2 N5 C26 C27 178.2(3) . . . . ?
Co2 N5 C25 C24 -0.8(5) . . . . ?
Co2 N6 C33 C38 -6.1(4) . . . . ?
Co2 N6 C33 C34 171.9(3) . . . . ?
Co2 N6 C32 C20 -7.6(5) . . . . ?
Co2 N4 C24 C25 2.0(5) . . . . ?
Co2 N4 C24 C23 -179.7(3) . . . . ?
Co2 N4 C20 C32 2.4(5) . . . . ?
Co2 N4 C20 C21 -179.5(3) . . . . ?
O1 C12 C11 C10 -178.5(3) . . . . ?
O3 C38 C33 N6 -2.4(5) . . . . ?
O3 C38 C33 C34 179.4(3) . . . . ?
O3 C38 C37 C36 -179.5(4) . . . . ?
O4 C31 C30 C29 176.5(4) . . . . ?
N5 C26 C31 O4 2.8(5) . . . . ?
N5 C26 C31 C30 -178.3(3) . . . . ?
N5 C26 C27 C28 179.5(4) . . . . ?
N5 C25 C24 N4 -0.8(5) . . . . ?
N5 C25 C24 C23 -179.0(4) . . . . ?
N2 C7 C8 C9 179.0(3) . . . . ?
N2 C7 C12 O1 -0.5(4) . . . . ?
N2 C7 C12 C11 -179.3(3) . . . . ?
N1 C1 C6 N2 -2.2(5) . . . . ?
N1 C1 C2 C3 -1.4(6) . . . . ?
N1 C5 C4 C3 -0.2(6) . . . . ?
N3 C13 C5 N1 4.1(4) . . . . ?
N3 C13 C5 C4 -176.1(3) . . . . ?
N3 C14 C19 O2 1.2(4) . . . . ?
N3 C14 C19 C18 -178.7(3) . . . . ?
N3 C14 C15 C16 178.7(3) . . . . ?
N6 C33 C34 C35 -178.3(4) . . . . ?
N6 C32 C20 N4 3.4(5) . . . . ?
N6 C32 C20 C21 -174.6(4) . . . . ?
N4 C24 C23 C22 -0.7(7) . . . . ?
N4 C20 C21 C22 -0.9(7) . . . . ?
C13 N3 C14 C19 -176.4(3) . . . . ?
C13 N3 C14 C15 4.8(5) . . . . ?
C13 C5 C4 C3 -180.0(3) . . . . ?
C14 N3 C13 C5 -180.0(3) . . . . ?
C7 N2 C6 C1 -179.7(3) . . . . ?
C7 C8 C9 C10 0.1(6) . . . . ?
C7 C12 C11 C10 0.3(5) . . . . ?
C1 N1 C5 C13 179.5(3) . . . . ?
C1 N1 C5 C4 -0.3(5) . . . . ?
C1 C2 C3 C4 0.9(6) . . . . ?
C6 N2 C7 C8 -2.0(5) . . . . ?
C6 N2 C7 C12 177.2(3) . . . . ?
C6 C1 C2 C3 -179.9(3) . . . . ?
C8 C7 C12 O1 178.7(3) . . . . ?
C8 C7 C12 C11 -0.1(5) . . . . ?
C8 C9 C10 C11 0.1(6) . . . . ?
C19 C18 C17 C16 -0.3(5) . . . . ?
C19 C14 C15 C16 0.1(5) . . . . ?
C12 C7 C8 C9 -0.1(5) . . . . ?
C12 C11 C10 C9 -0.3(6) . . . . ?
C15 C14 C19 O2 -180.0(3) . . . . ?
C15 C14 C19 C18 0.1(5) . . . . ?
C15 C16 C17 C18 0.4(5) . . . . ?
C26 N5 C25 C24 177.8(3) . . . . ?
C26 C31 C30 C29 -2.5(6) . . . . ?
C26 C27 C28 C29 0.3(6) . . . . ?
C38 C33 C34 C35 -0.4(6) . . . . ?
C38 C37 C36 C35 0.7(6) . . . . ?
C33 N6 C32 C20 176.5(3) . . . . ?
C33 C38 C37 C36 -1.1(6) . . . . ?
C33 C34 C35 C36 0.0(6) . . . . ?
C31 C26 C27 C28 -2.5(6) . . . . ?
C31 C30 C29 C28 0.4(7) . . . . ?
C17 C18 C19 O2 -179.9(3) . . . . ?
C17 C18 C19 C14 0.0(5) . . . . ?
C17 C16 C15 C14 -0.3(5) . . . . ?
C34 C35 C36 C37 -0.1(6) . . . . ?
C2 C1 C6 N2 176.4(3) . . . . ?
C25 N5 C26 C31 -178.6(4) . . . . ?
C25 N5 C26 C27 -0.4(6) . . . . ?
C25 C24 C23 C22 177.4(4) . . . . ?
C5 N1 C1 C6 179.8(3) . . . . ?
C5 N1 C1 C2 1.1(5) . . . . ?
C5 C4 C3 C2 -0.2(6) . . . . ?
C32 N6 C33 C38 169.9(4) . . . . ?
C32 N6 C33 C34 -12.1(6) . . . . ?
C32 C20 C21 C22 177.0(4) . . . . ?
C37 C38 C33 N6 179.1(3) . . . . ?
C37 C38 C33 C34 1.0(5) . . . . ?
C24 N4 C20 C32 -177.1(4) . . . . ?
C24 N4 C20 C21 1.0(6) . . . . ?
C24 C23 C22 C21 0.7(7) . . . . ?
C27 C26 C31 O4 -175.5(3) . . . . ?
C27 C26 C31 C30 3.5(5) . . . . ?
C20 N4 C24 C25 -178.5(3) . . . . ?
C20 N4 C24 C23 -0.1(6) . . . . ?
C20 C21 C22 C23 0.0(7) . . . . ?
C30 C29 C28 C27 0.7(7) . . . . ?

loop_
_smtbx_masks_void_nr
_smtbx_masks_void_average_x
_smtbx_masks_void_average_y
_smtbx_masks_void_average_z
_smtbx_masks_void_volume
_smtbx_masks_void_count_electrons
_smtbx_masks_void_content
1 0.000 0.500 0.000 290.1 70.3 ?
